data_7048246
loop_
_publ_author_name
'Lv, Lina'
'Chen, Baihua'
'Liu, Jun'
'Chen, Jing'
'Xu, Chao'
'Yang, Yanqiu'

_publ_section_title
;
 A structural and thermodynamic study of the complexes of U(vi) with
 azinecarboxylates.
;
_journal_issue 2
_journal_name_full 'Dalton transactions (Cambridge, England : 2003)'
_journal_page_first 566
_journal_page_last 577
_journal_paper_doi 10.1039/c8dt04099k
_journal_volume 48
_journal_year 2019
_chemical_formula_moiety 'C10 H8 N4 O7 U, H2 O'
_chemical_formula_sum 'C10 H10 N4 O8 U'
_chemical_formula_weight 552.25
_space_group_crystal_system monoclinic
_space_group_IT_number 15
_space_group_name_Hall '-C 2yc'
_space_group_name_H-M_alt 'C 1 2/c 1'
_symmetry_space_group_name_Hall '-C 2yc'
_symmetry_space_group_name_H-M 'C 1 2/c 1'
_atom_sites_solution_hydrogens mixed
_atom_sites_solution_primary direct
_audit_creation_date 2017-11-23
_audit_creation_method
;
Olex2 1.2
(compiled 2017.08.10 svn.r3458 for OlexSys, GUI svn.r5381)
;
_audit_update_record
;
2018-09-04 deposited with the CCDC.
2018-11-26 downloaded from the CCDC.
;
_cell_angle_alpha 90
_cell_angle_beta 96.750(3)
_cell_angle_gamma 90
_cell_formula_units_Z 8
_cell_length_a 25.7342(9)
_cell_length_b 6.8614(3)
_cell_length_c 16.7222(6)
_cell_measurement_reflns_used 2751
_cell_measurement_temperature 293(2)
_cell_measurement_theta_max 29.0500
_cell_measurement_theta_min 3.3390
_cell_volume 2932.2(2)
_computing_cell_refinement
;
CrysAlisPro, Agilent Technologies,
Version 1.171.37.35 (release 13-08-2014 CrysAlis171 .NET)
(compiled Aug 13 2014,18:06:01)
;
_computing_data_collection
;
CrysAlisPro, Agilent Technologies,
Version 1.171.37.35 (release 13-08-2014 CrysAlis171 .NET)
(compiled Aug 13 2014,18:06:01)
;
_computing_data_reduction
;
CrysAlisPro, Agilent Technologies,
Version 1.171.37.35 (release 13-08-2014 CrysAlis171 .NET)
(compiled Aug 13 2014,18:06:01)
;
_computing_molecular_graphics 'Olex2 (Dolomanov et al., 2009)'
_computing_publication_material 'Olex2 (Dolomanov et al., 2009)'
_computing_structure_refinement 'ShelXL (Sheldrick, 2015)'
_computing_structure_solution 'ShelXS (Sheldrick, 2008)'
_diffrn_ambient_temperature 293.15
_diffrn_detector 'CCD plate'
_diffrn_detector_area_resol_mean 16.0874
_diffrn_detector_type Eos
_diffrn_measured_fraction_theta_full 0.999
_diffrn_measured_fraction_theta_max 0.999
_diffrn_measurement_details
;
#__ type_ start__ end____ width___ exp.time_
  1 omega   -2.00   85.60   0.6000   25.0000
omega____ theta____ kappa____ phi______ frames
    -       16.6856   38.0000  -60.0000 146

#__ type_ start__ end____ width___ exp.time_
  2 omega  -55.00   37.40   0.6000   25.0000
omega____ theta____ kappa____ phi______ frames
    -       16.6856  -19.0000  120.0000 154

#__ type_ start__ end____ width___ exp.time_
  3 omega   14.00   41.00   0.6000   25.0000
omega____ theta____ kappa____ phi______ frames
    -       16.6856  -77.0000  150.0000 45
;
_diffrn_measurement_device 'four-circle diffractometer'
_diffrn_measurement_device_type 'Xcalibur, Eos'
_diffrn_measurement_method '\w scans'
_diffrn_orient_matrix_UB_11 -0.0233620000
_diffrn_orient_matrix_UB_12 -0.0293259000
_diffrn_orient_matrix_UB_13 0.0152361000
_diffrn_orient_matrix_UB_21 0.0119340000
_diffrn_orient_matrix_UB_22 0.0167722000
_diffrn_orient_matrix_UB_23 0.0398583000
_diffrn_orient_matrix_UB_31 -0.0090337000
_diffrn_orient_matrix_UB_32 0.0977038000
_diffrn_orient_matrix_UB_33 -0.0021830000
_diffrn_radiation_monochromator graphite
_diffrn_radiation_probe x-ray
_diffrn_radiation_type MoK\a
_diffrn_radiation_wavelength 0.71073
_diffrn_reflns_av_R_equivalents 0.0242
_diffrn_reflns_av_unetI/netI 0.0376
_diffrn_reflns_Laue_measured_fraction_full 0.999
_diffrn_reflns_Laue_measured_fraction_max 0.999
_diffrn_reflns_limit_h_max 32
_diffrn_reflns_limit_h_min -22
_diffrn_reflns_limit_k_max 8
_diffrn_reflns_limit_k_min -8
_diffrn_reflns_limit_l_max 20
_diffrn_reflns_limit_l_min -17
_diffrn_reflns_number 6360
_diffrn_reflns_point_group_measured_fraction_full 0.999
_diffrn_reflns_point_group_measured_fraction_max 0.999
_diffrn_reflns_theta_full 25.242
_diffrn_reflns_theta_max 26.370
_diffrn_reflns_theta_min 3.074
_diffrn_source 'Enhance (Mo) X-ray Source'
_exptl_absorpt_coefficient_mu 11.121
_exptl_absorpt_correction_T_max 1.00000
_exptl_absorpt_correction_T_min 0.62439
_exptl_absorpt_correction_type multi-scan
_exptl_absorpt_process_details
;
CrysAlisPro, Agilent Technologies,
Version 1.171.37.35 (release 13-08-2014 CrysAlis171 .NET)
(compiled Aug 13 2014,18:06:01)
Empirical absorption correction using spherical harmonics,
 implemented in SCALE3 ABSPACK scaling algorithm.
;
_exptl_crystal_density_diffrn 2.502
_exptl_crystal_density_method 'not measured'
_exptl_crystal_F_000 2032
_exptl_crystal_size_max 0.25
_exptl_crystal_size_mid 0.1
_exptl_crystal_size_min 0.08
_refine_diff_density_max 0.579
_refine_diff_density_min -0.619
_refine_diff_density_rms 0.125
_refine_ls_extinction_method none
_refine_ls_goodness_of_fit_ref 0.996
_refine_ls_hydrogen_treatment mixed
_refine_ls_matrix_type full
_refine_ls_number_parameters 220
_refine_ls_number_reflns 3000
_refine_ls_number_restraints 0
_refine_ls_restrained_S_all 0.996
_refine_ls_R_factor_all 0.0334
_refine_ls_R_factor_gt 0.0233
_refine_ls_shift/su_max 0.001
_refine_ls_shift/su_mean 0.000
_refine_ls_structure_factor_coef Fsqd
_refine_ls_weighting_details 'w=1/[\s^2^(Fo^2^)+(0.0137P)^2^] where P=(Fo^2^+2Fc^2^)/3'
_refine_ls_weighting_scheme calc
_refine_ls_wR_factor_gt 0.0397
_refine_ls_wR_factor_ref 0.0426
_reflns_Friedel_coverage 0.000
_reflns_number_gt 2514
_reflns_number_total 3000
_reflns_threshold_expression 'I > 2\s(I)'
_cod_data_source_file c8dt04099k2.cif
_cod_data_source_block 171122_s4_yyq_16
_cod_depositor_comments 'Adding full bibliography for 7048244--7048247.cif.'
_cod_database_code 7048246
_shelx_shelxl_version_number 2014/7
_chemical_oxdiff_formula c12h12n2o3u1
_shelx_space_group_comment
;
The symmetry employed for this shelxl refinement is uniquely defined
by the following loop, which should always be used as a source of
symmetry information in preference to the above space-group names.
They are only intended as comments.
;
_shelx_estimated_absorpt_t_max 0.470
_shelx_estimated_absorpt_t_min 0.168
_reflns_odcompleteness_completeness 99.82
_reflns_odcompleteness_iscentric 1
_reflns_odcompleteness_theta 26.32
_olex2_refinement_description
;
1. Fixed Uiso
 At 1.2 times of:
  All C(H) groups
 At 1.5 times of:
  All O(H) groups
2.a Free rotating group:
 O8(H8A)
2.b Rotating group:
 O7(H7A)
2.c Aromatic/amide H refined with riding coordinates:
 C2(H2), C3(H3), C4(H4), C7(H7), C8(H8), C9(H9)
;
_olex2_submission_special_instructions 'No special instructions were received'

loop_
_space_group_symop_operation_xyz
'x, y, z'
'-x, y, -z+1/2'
'x+1/2, y+1/2, z'
'-x+1/2, y+1/2, -z+1/2'
'-x, -y, -z'
'x, -y, z-1/2'
'-x+1/2, -y+1/2, -z'
'x+1/2, -y+1/2, z-1/2'

loop_
_atom_site_label
_atom_site_type_symbol
_atom_site_fract_x
_atom_site_fract_y
_atom_site_fract_z
_atom_site_U_iso_or_equiv
_atom_site_adp_type
_atom_site_occupancy
_atom_site_site_symmetry_order
_atom_site_calc_flag
_atom_site_refinement_flags_posn
U1 U 0.38877(2) 0.79612(2) 0.21465(2) 0.02591(6) Uani 1 1 d .
O1 O 0.33777(11) 0.7903(5) 0.32200(18) 0.0358(8) Uani 1 1 d .
O2 O 0.26404(12) 0.7932(5) 0.3800(2) 0.0466(9) Uani 1 1 d .
O3 O 0.44678(11) 0.7385(5) 0.3313(2) 0.0454(9) Uani 1 1 d .
O4 O 0.39485(11) 1.0482(4) 0.22765(19) 0.0407(9) Uani 1 1 d .
O5 O 0.38256(12) 0.5436(5) 0.1991(2) 0.0476(10) Uani 1 1 d .
O6 O 0.46847(11) 0.7858(5) 0.16098(19) 0.0446(9) Uani 1 1 d .
O7 O 0.37146(13) 0.8559(6) 0.0727(2) 0.0419(10) Uani 1 1 d .
H7A H 0.3592 0.9732 0.0643 0.063 Uiso 1 1 d GR
H7B H 0.3936(19) 0.836(7) 0.050(3) 0.050(18) Uiso 1 1 d .
N1 N 0.28720(13) 0.8103(5) 0.1777(2) 0.0302(9) Uani 1 1 d .
N2 N 0.26540(15) 0.8129(6) 0.1012(2) 0.0430(11) Uani 1 1 d .
N3 N 0.54034(14) 0.7770(5) 0.5005(2) 0.0296(9) Uani 1 1 d .
N4 N 0.54661(16) 0.7694(6) 0.5815(2) 0.0417(11) Uani 1 1 d .
C1 C 0.25807(15) 0.7997(6) 0.2382(3) 0.0259(10) Uani 1 1 d .
C2 C 0.20363(16) 0.7942(6) 0.2250(3) 0.0327(11) Uani 1 1 d .
H2 H 0.1835 0.7889 0.2677 0.039 Uiso 1 1 calc R
C3 C 0.18118(18) 0.7970(7) 0.1478(3) 0.0416(13) Uani 1 1 d .
H3 H 0.1450 0.7921 0.1357 0.050 Uiso 1 1 calc R
C4 C 0.21346(18) 0.8075(7) 0.0867(3) 0.0469(14) Uani 1 1 d .
H4 H 0.1981 0.8108 0.0335 0.056 Uiso 1 1 calc R
C5 C 0.28785(16) 0.7936(6) 0.3208(3) 0.0300(11) Uani 1 1 d .
C6 C 0.49289(17) 0.7528(5) 0.4605(3) 0.0258(10) Uani 1 1 d .
C7 C 0.44792(18) 0.7229(6) 0.4983(3) 0.0335(12) Uani 1 1 d .
H7 H 0.4152 0.7072 0.4689 0.040 Uiso 1 1 calc R
C8 C 0.4544(2) 0.7177(7) 0.5801(3) 0.0402(13) Uani 1 1 d .
H8 H 0.4261 0.6996 0.6092 0.048 Uiso 1 1 calc R
C9 C 0.5048(2) 0.7406(6) 0.6188(3) 0.0420(13) Uani 1 1 d .
H9 H 0.5094 0.7352 0.6747 0.050 Uiso 1 1 calc R
C10 C 0.49032(16) 0.7601(6) 0.3697(3) 0.0244(10) Uani 1 1 d .
O8 O 0.32520(15) 1.2009(7) 0.0306(3) 0.0554(12) Uani 1 1 d .
H8A H 0.3094 1.2363 0.0701 0.083 Uiso 1 1 d G
H8B H 0.308(2) 1.187(9) -0.013(4) 0.08(2) Uiso 1 1 d .

loop_
_atom_site_aniso_label
_atom_site_aniso_U_11
_atom_site_aniso_U_22
_atom_site_aniso_U_33
_atom_site_aniso_U_23
_atom_site_aniso_U_13
_atom_site_aniso_U_12
U1 0.01534(8) 0.04148(11) 0.02157(10) -0.00041(9) 0.00493(6) -0.00040(8)
O1 0.0185(15) 0.068(2) 0.0218(18) -0.0013(17) 0.0044(13) -0.0012(15)
O2 0.0281(18) 0.084(3) 0.030(2) -0.0020(19) 0.0149(16) -0.0056(17)
O3 0.0186(16) 0.089(3) 0.029(2) 0.0117(18) 0.0030(15) -0.0003(16)
O4 0.0407(19) 0.0395(19) 0.044(2) -0.0035(16) 0.0128(18) -0.0036(15)
O5 0.047(2) 0.048(2) 0.050(3) -0.0064(18) 0.0171(19) -0.0019(16)
O6 0.0187(16) 0.092(3) 0.0245(19) 0.0072(19) 0.0071(14) 0.0090(17)
O7 0.0225(18) 0.073(3) 0.032(2) 0.0032(19) 0.0086(16) 0.0086(18)
N1 0.0203(18) 0.046(2) 0.025(2) -0.005(2) 0.0049(16) -0.0014(17)
N2 0.025(2) 0.078(3) 0.026(2) -0.004(2) 0.0027(18) -0.005(2)
N3 0.027(2) 0.041(2) 0.021(2) -0.0008(19) 0.0022(17) 0.0003(17)
N4 0.047(3) 0.055(3) 0.023(2) -0.004(2) 0.002(2) -0.003(2)
C1 0.018(2) 0.030(2) 0.031(3) -0.005(2) 0.0061(19) 0.0000(19)
C2 0.022(2) 0.038(3) 0.038(3) -0.004(3) 0.004(2) 0.000(2)
C3 0.021(2) 0.052(3) 0.051(4) -0.007(3) 0.000(2) -0.008(2)
C4 0.025(3) 0.078(4) 0.036(3) -0.002(3) -0.004(2) -0.003(3)
C5 0.023(2) 0.042(3) 0.026(3) -0.003(2) 0.006(2) -0.004(2)
C6 0.028(2) 0.024(2) 0.026(3) -0.0002(19) 0.005(2) 0.0033(18)
C7 0.029(2) 0.036(3) 0.038(3) 0.002(2) 0.014(2) 0.000(2)
C8 0.042(3) 0.047(3) 0.037(3) 0.001(3) 0.024(3) 0.001(2)
C9 0.062(4) 0.045(3) 0.022(3) 0.005(2) 0.016(3) 0.001(3)
C10 0.018(2) 0.030(3) 0.025(3) -0.001(2) 0.0056(19) 0.0004(18)
O8 0.034(2) 0.096(3) 0.037(3) 0.007(3) 0.006(2) 0.013(2)

loop_
_atom_type_symbol
_atom_type_description
_atom_type_scat_dispersion_real
_atom_type_scat_dispersion_imag
_atom_type_scat_source
C C 0.0033 0.0016 'International Tables Vol C Tables 4.2.6.8 and 6.1.1.4'
H H 0.0000 0.0000 'International Tables Vol C Tables 4.2.6.8 and 6.1.1.4'
N N 0.0061 0.0033 'International Tables Vol C Tables 4.2.6.8 and 6.1.1.4'
O O 0.0106 0.0060 'International Tables Vol C Tables 4.2.6.8 and 6.1.1.4'
U U -9.6767 9.6646 'International Tables Vol C Tables 4.2.6.8 and 6.1.1.4'

loop_
_geom_angle_atom_site_label_1
_geom_angle_atom_site_label_2
_geom_angle_atom_site_label_3
_geom_angle
_geom_angle_site_symmetry_1
_geom_angle_site_symmetry_3
O1 U1 O3 73.70(11) . .
O1 U1 O7 134.82(11) . .
O1 U1 N1 63.13(11) . .
O3 U1 O7 151.36(11) . .
O3 U1 N1 136.31(11) . .
O4 U1 O1 88.38(12) . .
O4 U1 O3 91.39(13) . .
O4 U1 O5 178.62(15) . .
O4 U1 O6 90.46(12) . .
O4 U1 O7 87.56(14) . .
O4 U1 N1 93.73(13) . .
O5 U1 O1 92.71(12) . .
O5 U1 O3 89.71(14) . .
O5 U1 O6 88.95(13) . .
O5 U1 O7 91.08(14) . .
O5 U1 N1 86.02(13) . .
O6 U1 O1 152.84(11) . .
O6 U1 O3 79.20(11) . .
O6 U1 O7 72.19(11) . .
O6 U1 N1 143.99(12) . .
O7 U1 N1 72.28(11) . .
C5 O1 U1 129.6(3) . .
C10 O3 U1 149.6(3) . .
C10 O6 U1 173.3(3) 2_655 .
U1 O7 H7A 109.9 . .
U1 O7 H7B 114(4) . .
H7A O7 H7B 112.3 . .
N2 N1 U1 121.5(3) . .
C1 N1 U1 117.1(3) . .
C1 N1 N2 121.2(4) . .
C4 N2 N1 118.3(4) . .
C6 N3 N4 119.7(4) . .
C9 N4 N3 118.2(4) . .
N1 C1 C2 121.8(4) . .
N1 C1 C5 115.4(4) . .
C2 C1 C5 122.7(4) . .
C1 C2 H2 121.3 . .
C3 C2 C1 117.4(4) . .
C3 C2 H2 121.3 . .
C2 C3 H3 120.8 . .
C2 C3 C4 118.5(4) . .
C4 C3 H3 120.8 . .
N2 C4 C3 122.8(5) . .
N2 C4 H4 118.6 . .
C3 C4 H4 118.6 . .
O1 C5 C1 114.7(4) . .
O2 C5 O1 125.6(5) . .
O2 C5 C1 119.7(4) . .
N3 C6 C7 123.3(5) . .
N3 C6 C10 115.5(4) . .
C7 C6 C10 121.2(4) . .
C6 C7 H7 121.7 . .
C8 C7 C6 116.7(5) . .
C8 C7 H7 121.7 . .
C7 C8 H8 121.2 . .
C7 C8 C9 117.6(4) . .
C9 C8 H8 121.2 . .
N4 C9 C8 124.5(5) . .
N4 C9 H9 117.8 . .
C8 C9 H9 117.8 . .
O3 C10 O6 124.7(4) . 2_655
O3 C10 C6 116.6(4) . .
O6 C10 C6 118.6(4) 2_655 .
H8A O8 H8B 118.4 . .

loop_
_geom_bond_atom_site_label_1
_geom_bond_atom_site_label_2
_geom_bond_distance
_geom_bond_site_symmetry_2
U1 O1 2.345(3) .
U1 O3 2.346(3) .
U1 O4 1.748(3) .
U1 O5 1.756(3) .
U1 O6 2.334(3) .
U1 O7 2.398(3) .
U1 N1 2.616(3) .
O1 C5 1.283(5) .
O2 C5 1.225(5) .
O3 C10 1.233(5) .
O6 C10 1.244(5) 2_655
O7 H7A 0.8702 .
O7 H7B 0.73(4) .
N1 N2 1.335(5) .
N1 C1 1.330(5) .
N2 C4 1.331(5) .
N3 N4 1.346(5) .
N3 C6 1.332(5) .
N4 C9 1.321(6) .
C1 C2 1.393(6) .
C1 C5 1.499(6) .
C2 H2 0.9300 .
C2 C3 1.351(6) .
C3 H3 0.9300 .
C3 C4 1.392(6) .
C4 H4 0.9300 .
C6 C7 1.398(6) .
C6 C10 1.513(6) .
C7 H7 0.9300 .
C7 C8 1.359(7) .
C8 H8 0.9300 .
C8 C9 1.387(7) .
C9 H9 0.9300 .
C10 O6 1.244(5) 2_655
O8 H8A 0.8502 .
O8 H8B 0.81(6) .

loop_
_geom_torsion_atom_site_label_1
_geom_torsion_atom_site_label_2
_geom_torsion_atom_site_label_3
_geom_torsion_atom_site_label_4
_geom_torsion
_geom_torsion_site_symmetry_4
U1 O1 C5 O2 -178.8(3) .
U1 O1 C5 C1 0.9(6) .
U1 O3 C10 O6 -27.7(9) 2_655
U1 O3 C10 C6 152.8(4) .
U1 N1 N2 C4 175.7(3) .
U1 N1 C1 C2 -176.1(3) .
U1 N1 C1 C5 3.7(5) .
N1 N2 C4 C3 -0.7(8) .
N1 C1 C2 C3 1.0(7) .
N1 C1 C5 O1 -3.1(6) .
N1 C1 C5 O2 176.5(4) .
N2 N1 C1 C2 -1.1(7) .
N2 N1 C1 C5 178.7(4) .
N3 N4 C9 C8 -0.2(7) .
N3 C6 C7 C8 -0.5(6) .
N3 C6 C10 O3 -179.8(4) .
N3 C6 C10 O6 0.6(6) 2_655
N4 N3 C6 C7 1.3(6) .
N4 N3 C6 C10 -178.9(3) .
C1 N1 N2 C4 1.0(7) .
C1 C2 C3 C4 -0.8(7) .
C2 C1 C5 O1 176.8(4) .
C2 C1 C5 O2 -3.6(7) .
C2 C3 C4 N2 0.7(8) .
C5 C1 C2 C3 -178.8(4) .
C6 N3 N4 C9 -0.9(6) .
C6 C7 C8 C9 -0.6(6) .
C7 C6 C10 O3 0.0(6) .
C7 C6 C10 O6 -179.5(4) 2_655
C7 C8 C9 N4 0.9(7) .
C10 C6 C7 C8 179.7(4) .
